data_4329599
loop_
_publ_author_name
'Julien Lieffrig'
'Olivier Jeannin'
'Pascale Auban-Senzier'
'Marc Fourmigu\'e'

_publ_section_title
;
 Chiral Conducting Salts of Nickel Dithiolene Complexes
;
_journal_name_full 'Inorganic Chemistry'
_journal_page_first 7144
_journal_page_last 7152
_journal_paper_doi 10.1021/ic300146s
_journal_volume 51
_journal_year 2012
_chemical_absolute_configuration syn
_chemical_formula_moiety '2(C15 H20 N), 5(C6 Ni S10), 4(C2 H3 N)'
_chemical_formula_sum 'C68 H52 N6 Ni5 S50'
_chemical_formula_weight 2849.71
_chemical_name_common '[(S)-Napht(Me)HCNMe3]2[Ni(dmit)2]5,(CH3CN)4'
_chemical_name_systematic
; 
 ? 
;
_space_group_IT_number 1
_symmetry_cell_setting triclinic
_symmetry_space_group_name_Hall 'P 1'
_symmetry_space_group_name_H-M 'P 1'
_atom_sites_solution_hydrogens geom
_atom_sites_solution_primary direct
_atom_sites_solution_secondary difmap
_audit_creation_method SHELXL-97
_cell_angle_alpha 81.282(4)
_cell_angle_beta 82.505(4)
_cell_angle_gamma 78.952(4)
_cell_formula_units_Z 1
_cell_length_a 8.8577(8)
_cell_length_b 12.8475(12)
_cell_length_c 23.445(2)
_cell_measurement_reflns_used 9852
_cell_measurement_temperature 150(2)
_cell_measurement_theta_max 26.37
_cell_measurement_theta_min 2.65
_cell_volume 2574.1(4)
_computing_cell_refinement 'Bruker SMART'
_computing_data_collection 'Bruker SAINT'
_computing_data_reduction 'Bruker SAINT'
_computing_molecular_graphics 'Ortep-3 for Windows (Farrugia, 1997)'
_computing_publication_material 'WinGX publication routines (Farrugia, 1999)'
_computing_structure_refinement 'SHELXL-97 (Sheldrick, 1997)'
_computing_structure_solution 'SIR97 (Altomare et al., 1999)'
_diffrn_ambient_temperature 150(2)
_diffrn_detector 'CCD plate'
_diffrn_measured_fraction_theta_full 0.966
_diffrn_measured_fraction_theta_max 0.966
_diffrn_measurement_device_type 'APEXII, Bruker-AXS'
_diffrn_measurement_method 'CCD rotation images, thin slices'
_diffrn_radiation_monochromator graphite
_diffrn_radiation_source 'fine-focus sealed tube'
_diffrn_radiation_type MoK\a
_diffrn_radiation_wavelength 0.71073
_diffrn_reflns_av_R_equivalents 0.0335
_diffrn_reflns_av_sigmaI/netI 0.0436
_diffrn_reflns_limit_h_max 10
_diffrn_reflns_limit_h_min -11
_diffrn_reflns_limit_k_max 16
_diffrn_reflns_limit_k_min -16
_diffrn_reflns_limit_l_max 29
_diffrn_reflns_limit_l_min -29
_diffrn_reflns_number 44874
_diffrn_reflns_theta_full 26.39
_diffrn_reflns_theta_max 26.39
_diffrn_reflns_theta_min 0.88
_exptl_absorpt_coefficient_mu 1.957
_exptl_absorpt_correction_T_max 0.872
_exptl_absorpt_correction_T_min 0.361
_exptl_absorpt_correction_type multi-scan
_exptl_absorpt_process_details
;
  [Sheldrick, G.M. (2002). SADABS Bruker AXS Inc., Madison, Wisconsin, USA]
;
_exptl_crystal_colour black
_exptl_crystal_density_diffrn 1.838
_exptl_crystal_description plate
_exptl_crystal_F_000 1442
_exptl_crystal_size_max 0.54
_exptl_crystal_size_mid 0.46
_exptl_crystal_size_min 0.07
_refine_diff_density_max 0.542
_refine_diff_density_min -0.750
_refine_diff_density_rms 0.213
_refine_ls_abs_structure_details 'Flack H D (1983), Acta Cryst. A39, 876-881'
_refine_ls_abs_structure_Flack 0.009(11)
_refine_ls_extinction_method none
_refine_ls_goodness_of_fit_ref 1.102
_refine_ls_hydrogen_treatment constr
_refine_ls_matrix_type full
_refine_ls_number_parameters 1174
_refine_ls_number_reflns 18808
_refine_ls_number_restraints 3
_refine_ls_restrained_S_all 1.102
_refine_ls_R_factor_all 0.0527
_refine_ls_R_factor_gt 0.0318
_refine_ls_shift/su_max 0.001
_refine_ls_shift/su_mean 0.000
_refine_ls_structure_factor_coef Fsqd
_refine_ls_weighting_details 'calc w=1/[\s^2^(Fo^2^)+(0.0562P)^2^+1.0988P] where P=(Fo^2^+2Fc^2^)/3'
_refine_ls_weighting_scheme calc
_refine_ls_wR_factor_gt 0.0845
_refine_ls_wR_factor_ref 0.1184
_reflns_number_gt 14622
_reflns_number_total 18808
_reflns_threshold_expression >2sigma(I)
_cod_data_source_file ic300146s_si_001_3.cif
_cod_data_source_block (S)-3
_cod_original_sg_symbol_Hall P1
_cod_database_code 4329599

loop_
_symmetry_equiv_pos_as_xyz
'x, y, z'

loop_
_atom_site_label
_atom_site_type_symbol
_atom_site_fract_x
_atom_site_fract_y
_atom_site_fract_z
_atom_site_U_iso_or_equiv
_atom_site_adp_type
_atom_site_occupancy
_atom_site_symmetry_multiplicity
_atom_site_calc_flag
_atom_site_refinement_flags
Ni1 Ni 0.10987(9) 0.41739(5) 0.04110(3) 0.01377(18) Uani 1 1 d .
Ni2 Ni 0.28332(9) 0.82617(6) 0.07416(3) 0.01510(18) Uani 1 1 d .
Ni3 Ni 0.76734(10) 0.59496(6) 0.99082(3) 0.01429(17) Uani 1 1 d .
Ni4 Ni 0.93936(12) 0.00540(7) 0.01709(4) 0.01475(12) Uani 1 1 d .
Ni5 Ni 0.59084(10) 0.18441(6) 0.95797(3) 0.01544(17) Uani 1 1 d .
S1 S -0.07316(19) 0.36537(12) 0.10340(7) 0.0174(4) Uani 1 1 d .
S2 S -0.16817(19) 0.40576(12) 0.22902(7) 0.0218(4) Uani 1 1 d .
S3 S -0.1350(2) 0.49748(14) 0.33549(8) 0.0364(5) Uani 1 1 d .
S4 S 0.07160(19) 0.53233(12) 0.22642(7) 0.0204(4) Uani 1 1 d .
S5 S 0.18772(19) 0.50175(12) 0.10165(7) 0.0172(4) Uani 1 1 d .
S6 S 0.29737(18) 0.46761(11) -0.01864(7) 0.0163(4) Uani 1 1 d .
S7 S 0.41446(19) 0.42248(12) -0.14094(7) 0.0187(4) Uani 1 1 d .
S8 S 0.4081(2) 0.32441(14) -0.24669(7) 0.0308(4) Uani 1 1 d .
S9 S 0.17269(19) 0.29986(12) -0.14434(7) 0.0186(4) Uani 1 1 d .
S10 S 0.03825(19) 0.33343(11) -0.02128(7) 0.0162(4) Uani 1 1 d .
S11 S 0.09667(19) 0.77846(12) 0.13586(7) 0.0176(4) Uani 1 1 d .
S12 S 0.00176(19) 0.81856(12) 0.26080(7) 0.0217(4) Uani 1 1 d .
S13 S 0.0321(2) 0.91004(15) 0.36732(7) 0.0306(4) Uani 1 1 d .
S14 S 0.24464(19) 0.94245(12) 0.25888(7) 0.0205(4) Uani 1 1 d .
S15 S 0.36441(19) 0.90926(12) 0.13454(7) 0.0175(4) Uani 1 1 d .
S16 S 0.47530(18) 0.86861(12) 0.01485(7) 0.0170(4) Uani 1 1 d .
S17 S 0.58710(19) 0.82598(12) -0.10753(7) 0.0179(4) Uani 1 1 d .
S18 S 0.5677(2) 0.73581(14) -0.21450(7) 0.0283(4) Uani 1 1 d .
S19 S 0.33575(19) 0.71022(12) -0.11124(7) 0.0181(4) Uani 1 1 d .
S20 S 0.20571(19) 0.74600(11) 0.01166(7) 0.0175(4) Uani 1 1 d .
S21 S 0.57852(19) 0.54507(12) 1.04946(7) 0.0178(4) Uani 1 1 d .
S22 S 0.46347(19) 0.58352(12) 1.17291(7) 0.0205(4) Uani 1 1 d .
S23 S 0.4714(2) 0.67543(14) 1.28066(7) 0.0293(4) Uani 1 1 d .
S24 S 0.7040(2) 0.70669(12) 1.17804(7) 0.0200(4) Uani 1 1 d .
S25 S 0.83774(19) 0.67726(12) 1.05400(7) 0.0177(4) Uani 1 1 d .
S26 S 0.95330(19) 0.64521(11) 0.92968(7) 0.0167(4) Uani 1 1 d .
S27 S 1.05634(19) 0.60368(12) 0.80534(7) 0.0203(4) Uani 1 1 d .
S28 S 1.0416(2) 0.50194(14) 0.70107(7) 0.0298(4) Uani 1 1 d .
S29 S 0.81570(19) 0.47797(12) 0.80591(7) 0.0190(4) Uani 1 1 d .
S30 S 0.69147(19) 0.51114(11) 0.92964(7) 0.0167(4) Uani 1 1 d .
S31 S 0.75284(19) -0.04147(12) 0.07942(7) 0.0173(4) Uani 1 1 d .
S32 S 0.6478(2) 0.00994(12) 0.20239(7) 0.0198(4) Uani 1 1 d .
S33 S 0.6703(2) 0.11185(14) 0.30626(8) 0.0299(4) Uani 1 1 d .
S34 S 0.89931(19) 0.12604(12) 0.20126(7) 0.0193(4) Uani 1 1 d .
S35 S 1.0199(2) 0.08919(12) 0.07724(7) 0.0177(4) Uani 1 1 d .
S36 S 1.12443(19) 0.05249(12) -0.04588(7) 0.0172(4) Uani 1 1 d .
S37 S 1.2280(2) 0.00130(12) -0.16901(7) 0.0191(4) Uani 1 1 d .
S38 S 1.2002(2) -0.10092(14) -0.27281(8) 0.0276(4) Uani 1 1 d .
S39 S 0.97867(19) -0.11782(12) -0.16652(7) 0.0182(4) Uani 1 1 d .
S40 S 0.85968(19) -0.07985(12) -0.04283(7) 0.0165(3) Uani 1 1 d .
S41 S 0.39983(19) 0.14482(12) 1.01857(7) 0.0179(4) Uani 1 1 d .
S42 S 0.29755(19) 0.19063(12) 1.14141(7) 0.0206(4) Uani 1 1 d .
S43 S 0.3311(2) 0.28371(14) 1.24682(8) 0.0318(4) Uani 1 1 d .
S44 S 0.55423(19) 0.30339(12) 1.14160(7) 0.0199(4) Uani 1 1 d .
S45 S 0.67434(19) 0.26479(12) 1.01850(7) 0.0181(4) Uani 1 1 d .
S46 S 0.77657(18) 0.22873(11) 0.89514(7) 0.0184(4) Uani 1 1 d .
S47 S 0.87095(19) 0.17942(12) 0.77156(7) 0.0216(4) Uani 1 1 d .
S48 S 0.8454(2) 0.07190(14) 0.66993(7) 0.0309(4) Uani 1 1 d .
S49 S 0.62602(19) 0.05494(12) 0.77689(7) 0.0212(4) Uani 1 1 d .
S50 S 0.50672(19) 0.09944(11) 0.89960(7) 0.0179(4) Uani 1 1 d .
N1 N 0.5529(5) 0.8277(4) 0.42413(19) 0.0239(10) Uani 1 1 d .
N2 N 0.2818(5) 0.2415(3) 0.6020(2) 0.0253(10) Uani 1 1 d .
N1A N 0.2574(9) 0.1304(5) 0.4203(3) 0.071(2) Uani 1 1 d .
C1 C -0.0518(7) 0.4217(5) 0.1632(3) 0.0192(14) Uani 1 1 d .
C2 C -0.0788(8) 0.4792(4) 0.2672(3) 0.0206(14) Uani 1 1 d .
C3 C 0.0614(8) 0.4814(5) 0.1628(3) 0.0186(14) Uani 1 1 d .
C4 C 0.2859(7) 0.4119(4) -0.0785(2) 0.0126(13) Uani 1 1 d .
C5 C 0.3346(7) 0.3483(4) -0.1804(3) 0.0177(14) Uani 1 1 d .
C6 C 0.1698(8) 0.3538(5) -0.0799(3) 0.0179(15) Uani 1 1 d .
C7 C 0.1217(8) 0.8352(5) 0.1950(3) 0.0206(15) Uani 1 1 d .
C8 C 0.0917(8) 0.8922(5) 0.2990(3) 0.0233(15) Uani 1 1 d .
C9 C 0.2359(8) 0.8915(5) 0.1949(3) 0.0183(14) Uani 1 1 d .
C10 C 0.4590(7) 0.8163(4) -0.0451(3) 0.0139(13) Uani 1 1 d .
C11 C 0.4997(7) 0.7557(4) -0.1482(3) 0.0169(13) Uani 1 1 d .
C12 C 0.3372(7) 0.7615(4) -0.0466(3) 0.0135(13) Uani 1 1 d .
C13 C 0.5913(7) 0.5975(5) 1.1106(3) 0.0173(14) Uani 1 1 d .
C14 C 0.5447(7) 0.6561(4) 1.2143(3) 0.0188(14) Uani 1 1 d .
C15 C 0.7072(8) 0.6560(5) 1.1125(3) 0.0179(14) Uani 1 1 d .
C16 C 0.9351(7) 0.5887(4) 0.8699(3) 0.0145(13) Uani 1 1 d .
C17 C 0.9750(7) 0.5272(4) 0.7671(3) 0.0168(13) Uani 1 1 d .
C18 C 0.8186(7) 0.5320(5) 0.8701(3) 0.0151(13) Uani 1 1 d .
C19 C 0.7742(8) 0.0172(5) 0.1384(3) 0.0159(14) Uani 1 1 d .
C20 C 0.7385(8) 0.0839(5) 0.2400(3) 0.0198(14) Uani 1 1 d .
C21 C 0.8914(8) 0.0718(5) 0.1373(3) 0.0181(14) Uani 1 1 d .
C22 C 1.1048(8) -0.0065(5) -0.1042(3) 0.0148(14) Uani 1 1 d .
C23 C 1.1407(8) -0.0739(5) -0.2066(3) 0.0188(14) Uani 1 1 d .
C24 C 0.9865(8) -0.0630(4) -0.1035(3) 0.0139(13) Uani 1 1 d .
C25 C 0.4229(7) 0.1981(5) 1.0777(3) 0.0169(14) Uani 1 1 d .
C26 C 0.3919(7) 0.2599(5) 1.1801(3) 0.0201(14) Uani 1 1 d .
C27 C 0.5456(8) 0.2512(4) 1.0776(3) 0.0163(13) Uani 1 1 d .
C28 C 0.7536(7) 0.1707(4) 0.8367(3) 0.0170(14) Uani 1 1 d .
C29 C 0.7863(7) 0.1008(4) 0.7353(3) 0.0203(14) Uani 1 1 d .
C30 C 0.6351(7) 0.1133(5) 0.8391(3) 0.0167(14) Uani 1 1 d .
C31 C 0.7502(6) 0.7127(4) 0.4876(2) 0.0244(12) Uani 1 1 d .
C32 C 0.8762(7) 0.6690(4) 0.4522(3) 0.0313(13) Uani 1 1 d .
H32 H 0.8604 0.6492 0.4163 0.038 Uiso 1 1 calc R
C33 C 1.0273(7) 0.6531(5) 0.4684(3) 0.0378(15) Uani 1 1 d .
H33 H 1.1121 0.6238 0.4430 0.045 Uiso 1 1 calc R
C34 C 1.0532(8) 0.6795(5) 0.5200(3) 0.0400(17) Uani 1 1 d .
H34 H 1.1559 0.6691 0.5302 0.048 Uiso 1 1 calc R
C35 C 0.9271(7) 0.7228(4) 0.5587(3) 0.0320(14) Uani 1 1 d .
C36 C 0.9529(8) 0.7461(5) 0.6137(3) 0.0404(16) Uani 1 1 d .
H36 H 1.0550 0.7330 0.6247 0.048 Uiso 1 1 calc R
C37 C 0.8327(9) 0.7870(5) 0.6505(3) 0.0416(17) Uani 1 1 d .
H37 H 0.8514 0.8035 0.6868 0.050 Uiso 1 1 calc R
C38 C 0.6814(8) 0.8050(4) 0.6354(2) 0.0356(15) Uani 1 1 d .
H38 H 0.5982 0.8327 0.6619 0.043 Uiso 1 1 calc R
C39 C 0.6516(7) 0.7834(4) 0.5833(2) 0.0281(12) Uani 1 1 d .
H39 H 0.5481 0.7974 0.5736 0.034 Uiso 1 1 calc R
C40 C 0.7733(6) 0.7402(4) 0.5432(2) 0.0262(12) Uani 1 1 d .
C41 C 0.5889(6) 0.7251(4) 0.4692(2) 0.0247(12) Uani 1 1 d .
H41 H 0.5143 0.7358 0.5046 0.030 Uiso 1 1 calc R
C42 C 0.5605(7) 0.6260(5) 0.4466(3) 0.0361(16) Uani 1 1 d .
H42A H 0.6248 0.6166 0.4098 0.054 Uiso 1 1 calc R
H42B H 0.4512 0.6347 0.4405 0.054 Uiso 1 1 calc R
H42C H 0.5872 0.5629 0.4751 0.054 Uiso 1 1 calc R
C43 C 0.5721(7) 0.9252(4) 0.4497(2) 0.0298(13) Uani 1 1 d .
H43A H 0.5398 0.9898 0.4230 0.045 Uiso 1 1 calc R
H43B H 0.6809 0.9202 0.4556 0.045 Uiso 1 1 calc R
H43C H 0.5081 0.9288 0.4869 0.045 Uiso 1 1 calc R
C44 C 0.6558(7) 0.8230(5) 0.3672(2) 0.0293(14) Uani 1 1 d .
H44A H 0.6460 0.7597 0.3502 0.044 Uiso 1 1 calc R
H44B H 0.7636 0.8187 0.3742 0.044 Uiso 1 1 calc R
H44C H 0.6243 0.8875 0.3403 0.044 Uiso 1 1 calc R
C45 C 0.3898(7) 0.8430(5) 0.4112(3) 0.0318(15) Uani 1 1 d .
H45A H 0.3223 0.8343 0.4476 0.048 Uiso 1 1 calc R
H45B H 0.3793 0.7897 0.3868 0.048 Uiso 1 1 calc R
H45C H 0.3600 0.9150 0.3907 0.048 Uiso 1 1 calc R
C46 C 0.5628(6) 0.2186(4) 0.5576(2) 0.0207(11) Uani 1 1 d .
C47 C 0.5740(7) 0.1796(4) 0.5062(2) 0.0330(14) Uani 1 1 d .
H47 H 0.5134 0.1280 0.5023 0.040 Uiso 1 1 calc R
C48 C 0.6755(8) 0.2153(5) 0.4579(3) 0.0449(18) Uani 1 1 d .
H48 H 0.6812 0.1874 0.4223 0.054 Uiso 1 1 calc R
C49 C 0.7629(8) 0.2873(5) 0.4620(3) 0.0431(16) Uani 1 1 d .
H49 H 0.8278 0.3112 0.4291 0.052 Uiso 1 1 calc R
C50 C 0.7599(7) 0.3283(4) 0.5151(3) 0.0314(15) Uani 1 1 d .
C51 C 0.8521(7) 0.4039(5) 0.5199(3) 0.0418(16) Uani 1 1 d .
H51 H 0.9180 0.4272 0.4871 0.050 Uiso 1 1 calc R
C52 C 0.8491(7) 0.4445(4) 0.5705(3) 0.0433(17) Uani 1 1 d .
H52 H 0.9098 0.4970 0.5725 0.052 Uiso 1 1 calc R
C53 C 0.7559(7) 0.4084(5) 0.6197(3) 0.0365(15) Uani 1 1 d .
H53 H 0.7560 0.4349 0.6554 0.044 Uiso 1 1 calc R
C54 C 0.6647(6) 0.3352(4) 0.6167(2) 0.0281(13) Uani 1 1 d .
H54 H 0.6033 0.3111 0.6507 0.034 Uiso 1 1 calc R
C55 C 0.6593(6) 0.2938(4) 0.5637(2) 0.0251(12) Uani 1 1 d .
C56 C 0.4486(7) 0.1814(4) 0.6081(2) 0.0258(14) Uani 1 1 d .
H56 H 0.4798 0.2014 0.6440 0.031 Uiso 1 1 calc R
C57 C 0.4611(7) 0.0601(4) 0.6175(3) 0.0337(13) Uani 1 1 d .
H57A H 0.4245 0.0370 0.5846 0.050 Uiso 1 1 calc R
H57B H 0.3975 0.0389 0.6533 0.050 Uiso 1 1 calc R
H57C H 0.5692 0.0264 0.6208 0.050 Uiso 1 1 calc R
C58 C 0.2804(7) 0.3610(4) 0.5943(3) 0.0299(14) Uani 1 1 d .
H58A H 0.1740 0.3993 0.5921 0.045 Uiso 1 1 calc R
H58B H 0.3442 0.3813 0.5585 0.045 Uiso 1 1 calc R
H58C H 0.3220 0.3796 0.6275 0.045 Uiso 1 1 calc R
C59 C 0.2139(7) 0.2145(5) 0.5515(3) 0.0415(16) Uani 1 1 d .
H59A H 0.2171 0.1371 0.5555 0.062 Uiso 1 1 calc R
H59B H 0.2742 0.2373 0.5152 0.062 Uiso 1 1 calc R
H59C H 0.1065 0.2516 0.5510 0.062 Uiso 1 1 calc R
C60 C 0.1816(8) 0.2147(5) 0.6567(3) 0.0410(18) Uani 1 1 d .
H60A H 0.0796 0.2604 0.6554 0.062 Uiso 1 1 calc R
H60B H 0.2293 0.2267 0.6900 0.062 Uiso 1 1 calc R
H60C H 0.1703 0.1395 0.6605 0.062 Uiso 1 1 calc R
C1A C 0.1673(9) 0.1577(5) 0.3889(3) 0.0461(17) Uani 1 1 d .
C2A C 0.0504(7) 0.1910(5) 0.3486(3) 0.0421(16) Uani 1 1 d .
H2A1 H 0.0950 0.1738 0.3100 0.063 Uiso 1 1 calc R
H2A2 H 0.0139 0.2683 0.3469 0.063 Uiso 1 1 calc R
H2A3 H -0.0367 0.1533 0.3618 0.063 Uiso 1 1 calc R
N1B N 0.3919(6) 0.5940(4) 0.5814(2) 0.0447(13) Uani 1 1 d .
C1B C 0.4061(7) 0.6002(4) 0.6282(3) 0.0326(14) Uani 1 1 d .
C2B C 0.4244(10) 0.6101(6) 0.6883(3) 0.046(2) Uani 1 1 d .
H2B1 H 0.5343 0.6054 0.6925 0.070 Uiso 1 1 calc R
H2B2 H 0.3841 0.5523 0.7144 0.070 Uiso 1 1 calc R
H2B3 H 0.3670 0.6793 0.6982 0.070 Uiso 1 1 calc R
N1C N 1.2366(7) -0.0867(4) 0.5532(2) 0.0467(14) Uani 1 1 d .
C1C C 1.1147(8) -0.0498(5) 0.5410(3) 0.0358(14) Uani 1 1 d .
C2C C 0.9602(9) -0.0029(6) 0.5253(3) 0.0447(18) Uani 1 1 d .
H2C1 H 0.9389 0.0733 0.5299 0.067 Uiso 1 1 calc R
H2C2 H 0.8838 -0.0392 0.5507 0.067 Uiso 1 1 calc R
H2C3 H 0.9537 -0.0111 0.4849 0.067 Uiso 1 1 calc R
N1D N 0.2700(13) 0.4171(7) 0.4412(4) 0.135(5) Uani 1 1 d .
C11D C 0.3579(12) 0.4096(6) 0.4028(4) 0.068(2) Uani 1 1 d .
C21D C 0.4652(10) 0.4017(6) 0.3537(3) 0.057(2) Uani 1 1 d .
H21A H 0.4906 0.3272 0.3459 0.085 Uiso 1 1 calc R
H21B H 0.5593 0.4254 0.3605 0.085 Uiso 1 1 calc R
H21C H 0.4210 0.4469 0.3203 0.085 Uiso 1 1 calc R

loop_
_atom_site_aniso_label
_atom_site_aniso_U_11
_atom_site_aniso_U_22
_atom_site_aniso_U_33
_atom_site_aniso_U_23
_atom_site_aniso_U_13
_atom_site_aniso_U_12
Ni1 0.0156(4) 0.0154(4) 0.0110(4) -0.0017(3) 0.0005(3) -0.0057(3)
Ni2 0.0181(5) 0.0165(4) 0.0119(4) -0.0014(3) -0.0012(3) -0.0065(3)
Ni3 0.0160(4) 0.0144(3) 0.0133(4) -0.0016(3) -0.0013(3) -0.0052(3)
Ni4 0.0158(3) 0.0153(2) 0.0144(3) -0.0020(2) -0.0015(2) -0.0058(2)
Ni5 0.0158(4) 0.0162(4) 0.0149(4) -0.0011(3) -0.0004(3) -0.0058(3)
S1 0.0184(9) 0.0202(8) 0.0150(9) -0.0039(6) 0.0018(7) -0.0078(7)
S2 0.0244(10) 0.0249(8) 0.0164(9) -0.0035(7) 0.0060(7) -0.0102(7)
S3 0.0544(13) 0.0385(10) 0.0177(9) -0.0098(7) 0.0099(8) -0.0162(9)
S4 0.0255(10) 0.0231(8) 0.0147(8) -0.0058(6) -0.0009(7) -0.0073(7)
S5 0.0180(9) 0.0221(8) 0.0138(8) -0.0032(6) 0.0007(7) -0.0099(7)
S6 0.0171(9) 0.0216(8) 0.0126(8) -0.0044(6) 0.0008(7) -0.0091(7)
S7 0.0172(9) 0.0256(8) 0.0130(8) -0.0018(7) 0.0034(7) -0.0070(7)
S8 0.0375(12) 0.0394(10) 0.0136(9) -0.0085(7) 0.0025(8) -0.0017(8)
S9 0.0221(10) 0.0208(8) 0.0144(9) -0.0054(7) -0.0022(7) -0.0051(7)
S10 0.0173(9) 0.0202(8) 0.0122(8) -0.0020(6) 0.0006(7) -0.0073(7)
S11 0.0196(9) 0.0212(8) 0.0143(9) -0.0035(7) -0.0008(7) -0.0090(7)
S12 0.0223(9) 0.0292(8) 0.0157(8) -0.0044(6) 0.0017(7) -0.0114(7)
S13 0.0271(10) 0.0508(10) 0.0179(8) -0.0104(7) 0.0014(7) -0.0150(8)
S14 0.0203(9) 0.0277(8) 0.0166(8) -0.0067(6) -0.0004(6) -0.0095(7)
S15 0.0179(9) 0.0219(8) 0.0145(9) -0.0031(7) 0.0004(7) -0.0091(7)
S16 0.0176(9) 0.0219(8) 0.0142(9) -0.0036(7) -0.0007(7) -0.0097(7)
S17 0.0180(9) 0.0214(8) 0.0153(8) -0.0028(6) 0.0010(7) -0.0073(6)
S18 0.0331(10) 0.0368(9) 0.0147(8) -0.0065(7) 0.0013(7) -0.0054(7)
S19 0.0218(9) 0.0194(8) 0.0156(8) -0.0055(6) -0.0034(6) -0.0061(6)
S20 0.0198(9) 0.0198(8) 0.0148(9) -0.0022(7) 0.0002(7) -0.0094(7)
S21 0.0199(9) 0.0219(8) 0.0145(9) -0.0046(7) -0.0005(7) -0.0094(7)
S22 0.0190(9) 0.0275(9) 0.0169(9) -0.0052(7) -0.0009(7) -0.0078(7)
S23 0.0341(11) 0.0366(9) 0.0190(9) -0.0110(7) 0.0010(7) -0.0076(8)
S24 0.0228(10) 0.0216(8) 0.0185(9) -0.0056(7) -0.0044(7) -0.0073(7)
S25 0.0191(9) 0.0186(8) 0.0176(9) -0.0019(7) -0.0019(7) -0.0095(7)
S26 0.0175(9) 0.0167(8) 0.0174(9) -0.0034(6) -0.0005(7) -0.0068(7)
S27 0.0219(9) 0.0224(8) 0.0175(9) -0.0049(7) 0.0042(7) -0.0083(7)
S28 0.0367(11) 0.0347(9) 0.0182(9) -0.0084(7) 0.0046(7) -0.0083(8)
S29 0.0199(9) 0.0221(8) 0.0169(9) -0.0059(7) -0.0012(7) -0.0064(7)
S30 0.0182(9) 0.0188(8) 0.0146(8) -0.0028(6) 0.0005(7) -0.0079(7)
S31 0.0180(9) 0.0202(8) 0.0159(9) -0.0042(6) -0.0006(7) -0.0083(7)
S32 0.0207(10) 0.0235(8) 0.0164(9) -0.0027(7) -0.0009(7) -0.0076(7)
S33 0.0386(12) 0.0353(10) 0.0167(9) -0.0065(8) -0.0004(8) -0.0082(8)
S34 0.0225(10) 0.0199(8) 0.0180(9) -0.0034(6) -0.0044(7) -0.0075(7)
S35 0.0184(9) 0.0194(8) 0.0176(9) -0.0034(6) -0.0007(7) -0.0088(7)
S36 0.0158(9) 0.0192(7) 0.0189(9) -0.0044(6) -0.0017(7) -0.0075(6)
S37 0.0174(9) 0.0220(8) 0.0182(9) -0.0012(7) 0.0004(7) -0.0071(7)
S38 0.0338(11) 0.0333(10) 0.0162(9) -0.0040(7) 0.0035(7) -0.0105(8)
S39 0.0203(9) 0.0202(8) 0.0160(9) -0.0042(6) -0.0024(7) -0.0061(7)
S40 0.0177(9) 0.0190(8) 0.0148(8) -0.0028(6) 0.0003(6) -0.0089(6)
S41 0.0171(9) 0.0209(8) 0.0177(9) -0.0031(7) -0.0015(7) -0.0078(6)
S42 0.0163(9) 0.0250(8) 0.0216(9) -0.0041(7) 0.0001(7) -0.0074(7)
S43 0.0336(10) 0.0440(10) 0.0189(9) -0.0101(8) 0.0039(7) -0.0092(8)
S44 0.0202(9) 0.0218(8) 0.0201(9) -0.0038(7) -0.0025(7) -0.0089(7)
S45 0.0174(9) 0.0207(8) 0.0178(9) -0.0021(7) -0.0006(7) -0.0084(7)
S46 0.0177(9) 0.0186(8) 0.0201(9) -0.0027(7) -0.0011(7) -0.0070(7)
S47 0.0204(9) 0.0256(8) 0.0200(9) -0.0042(6) 0.0024(7) -0.0092(7)
S48 0.0307(10) 0.0428(10) 0.0228(9) -0.0121(7) 0.0031(7) -0.0130(8)
S49 0.0192(9) 0.0257(8) 0.0216(9) -0.0076(6) -0.0027(7) -0.0067(7)
S50 0.0156(9) 0.0194(8) 0.0195(9) -0.0013(7) -0.0008(7) -0.0065(6)
N1 0.021(3) 0.029(3) 0.023(2) -0.004(2) -0.0019(19) -0.009(2)
N2 0.019(3) 0.027(2) 0.034(3) -0.012(2) -0.001(2) -0.008(2)
N1A 0.091(6) 0.059(4) 0.069(5) -0.027(4) -0.032(4) 0.001(4)
C1 0.016(4) 0.025(3) 0.016(3) -0.002(3) -0.001(3) -0.004(3)
C2 0.029(4) 0.015(3) 0.017(3) -0.002(2) 0.001(3) -0.005(3)
C3 0.027(4) 0.018(3) 0.010(3) 0.000(2) 0.002(3) -0.003(3)
C4 0.015(4) 0.013(3) 0.007(3) 0.001(2) -0.002(2) 0.000(2)
C5 0.020(4) 0.015(3) 0.017(3) 0.001(2) 0.000(3) -0.003(3)
C6 0.025(4) 0.014(3) 0.014(3) -0.007(3) -0.008(3) 0.005(3)
C7 0.018(4) 0.026(3) 0.015(4) 0.002(3) -0.001(3) -0.001(3)
C8 0.023(4) 0.030(3) 0.016(3) -0.004(3) -0.003(3) -0.002(3)
C9 0.020(4) 0.018(3) 0.016(3) -0.003(2) -0.006(3) 0.003(3)
C10 0.013(3) 0.014(3) 0.013(3) -0.001(2) -0.003(2) 0.001(2)
C11 0.017(3) 0.017(3) 0.015(3) 0.000(2) -0.001(2) -0.004(2)
C12 0.016(3) 0.008(3) 0.015(3) -0.001(2) -0.008(3) 0.004(2)
C13 0.014(4) 0.019(3) 0.018(4) -0.002(3) -0.002(3) 0.000(3)
C14 0.022(4) 0.016(3) 0.018(3) -0.005(3) -0.005(3) 0.004(3)
C15 0.019(4) 0.016(3) 0.020(4) -0.006(3) 0.002(3) -0.004(3)
C16 0.016(4) 0.012(3) 0.013(3) -0.001(2) 0.000(3) 0.003(2)
C17 0.018(3) 0.016(3) 0.016(3) -0.003(2) -0.004(2) 0.000(2)
C18 0.014(4) 0.019(3) 0.013(3) -0.007(3) -0.004(3) 0.000(3)
C19 0.013(4) 0.016(3) 0.018(4) 0.002(3) -0.003(3) -0.004(3)
C20 0.022(4) 0.020(3) 0.018(4) 0.000(3) -0.005(3) -0.005(3)
C21 0.023(4) 0.016(3) 0.015(3) -0.004(3) -0.004(3) 0.001(3)
C22 0.014(4) 0.014(3) 0.012(3) 0.001(2) 0.000(3) 0.005(2)
C23 0.019(4) 0.018(3) 0.019(4) -0.002(3) -0.001(3) -0.005(3)
C24 0.014(4) 0.011(3) 0.016(3) -0.003(2) -0.005(3) 0.001(2)
C25 0.014(3) 0.018(3) 0.018(3) -0.001(3) 0.001(3) -0.002(3)
C26 0.023(4) 0.019(3) 0.019(3) -0.002(3) -0.002(3) -0.005(3)
C27 0.021(4) 0.015(3) 0.011(3) -0.002(2) 0.000(3) 0.000(3)
C28 0.016(4) 0.014(3) 0.015(3) 0.002(2) 0.002(3) 0.005(3)
C29 0.017(4) 0.016(3) 0.028(4) -0.003(2) -0.004(3) -0.003(2)
C30 0.019(4) 0.016(3) 0.013(3) -0.005(2) -0.003(3) 0.005(3)
C31 0.027(3) 0.016(2) 0.030(3) 0.001(2) -0.001(2) -0.009(2)
C32 0.031(3) 0.025(3) 0.038(3) -0.006(3) 0.003(3) -0.008(2)
C33 0.026(4) 0.032(3) 0.051(4) -0.003(3) 0.004(3) -0.001(3)
C34 0.028(4) 0.029(3) 0.063(5) 0.004(3) -0.015(3) -0.007(3)
C35 0.036(4) 0.022(3) 0.039(4) 0.009(2) -0.011(3) -0.013(3)
C36 0.052(4) 0.028(3) 0.047(4) 0.012(3) -0.031(3) -0.020(3)
C37 0.071(5) 0.032(3) 0.028(4) 0.006(3) -0.019(3) -0.023(3)
C38 0.056(4) 0.024(3) 0.029(3) 0.002(2) -0.009(3) -0.011(3)
C39 0.037(3) 0.023(3) 0.027(3) 0.000(2) -0.007(2) -0.010(2)
C40 0.035(3) 0.016(2) 0.030(3) 0.003(2) -0.010(2) -0.012(2)
C41 0.027(3) 0.027(3) 0.021(3) -0.003(2) -0.002(2) -0.010(2)
C42 0.040(4) 0.032(3) 0.042(4) -0.016(3) 0.007(3) -0.018(3)
C43 0.035(3) 0.026(3) 0.032(3) -0.007(2) -0.012(3) -0.007(2)
C44 0.034(4) 0.036(3) 0.019(3) 0.001(3) -0.001(3) -0.014(3)
C45 0.028(4) 0.041(3) 0.029(3) -0.009(3) -0.007(3) -0.005(3)
C46 0.019(3) 0.022(3) 0.020(3) -0.003(2) 0.003(2) -0.003(2)
C47 0.038(4) 0.029(3) 0.031(3) -0.009(3) -0.004(3) -0.001(3)
C48 0.066(5) 0.049(4) 0.015(3) -0.004(3) 0.000(3) -0.001(4)
C49 0.047(4) 0.045(4) 0.028(4) 0.006(3) 0.008(3) -0.003(3)
C50 0.027(4) 0.021(3) 0.039(4) 0.006(3) 0.004(3) -0.001(3)
C51 0.025(4) 0.032(3) 0.061(5) 0.019(3) 0.001(3) -0.011(3)
C52 0.024(4) 0.020(3) 0.085(5) 0.008(3) -0.014(3) -0.009(3)
C53 0.028(4) 0.035(3) 0.052(4) -0.015(3) -0.011(3) -0.005(3)
C54 0.024(3) 0.033(3) 0.029(3) -0.007(2) -0.005(2) -0.007(2)
C55 0.021(3) 0.019(3) 0.032(3) 0.000(2) -0.002(2) 0.000(2)
C56 0.031(4) 0.029(3) 0.021(3) -0.004(2) -0.001(3) -0.015(3)
C57 0.031(3) 0.031(3) 0.041(4) 0.001(3) -0.003(3) -0.014(3)
C58 0.028(3) 0.024(3) 0.037(4) -0.004(3) -0.004(3) -0.003(3)
C59 0.039(4) 0.049(4) 0.044(4) -0.018(3) -0.016(3) -0.008(3)
C60 0.034(4) 0.051(4) 0.044(4) -0.009(3) 0.012(3) -0.029(3)
C1A 0.062(5) 0.036(4) 0.040(4) -0.012(3) 0.010(4) -0.013(4)
C2A 0.034(4) 0.043(4) 0.045(4) 0.001(3) 0.007(3) -0.008(3)
N1B 0.043(4) 0.054(3) 0.039(3) 0.000(3) -0.001(3) -0.018(3)
C1B 0.038(4) 0.028(3) 0.035(4) -0.001(3) -0.001(3) -0.018(3)
C2B 0.069(6) 0.046(4) 0.033(4) -0.011(3) -0.004(4) -0.027(4)
N1C 0.042(4) 0.049(3) 0.053(4) -0.012(3) 0.003(3) -0.020(3)
C1C 0.045(4) 0.034(3) 0.034(3) -0.015(3) 0.006(3) -0.021(3)
C2C 0.057(5) 0.047(4) 0.029(4) -0.004(3) 0.000(3) -0.011(3)
N1D 0.166(10) 0.078(6) 0.109(8) 0.027(5) 0.048(7) 0.037(6)
C11D 0.097(8) 0.038(4) 0.060(6) 0.005(4) 0.001(5) -0.004(5)
C21D 0.080(7) 0.051(5) 0.042(5) -0.005(4) -0.009(4) -0.018(4)

loop_
_atom_type_symbol
_atom_type_description
_atom_type_scat_dispersion_real
_atom_type_scat_dispersion_imag
_atom_type_scat_source
C C 0.0033 0.0016 'International Tables Vol C Tables 4.2.6.8 and 6.1.1.4'
H H 0.0000 0.0000 'International Tables Vol C Tables 4.2.6.8 and 6.1.1.4'
N N 0.0061 0.0033 'International Tables Vol C Tables 4.2.6.8 and 6.1.1.4'
S S 0.1246 0.1234 'International Tables Vol C Tables 4.2.6.8 and 6.1.1.4'
Ni Ni 0.3393 1.1124 'International Tables Vol C Tables 4.2.6.8 and 6.1.1.4'

loop_
_geom_angle_atom_site_label_1
_geom_angle_atom_site_label_2
_geom_angle_atom_site_label_3
_geom_angle
S6 Ni1 S5 85.37(6)
S6 Ni1 S10 92.91(7)
S5 Ni1 S10 178.26(8)
S6 Ni1 S1 178.05(8)
S5 Ni1 S1 93.26(7)
S10 Ni1 S1 88.45(7)
S16 Ni2 S20 92.53(6)
S16 Ni2 S15 85.89(6)
S20 Ni2 S15 178.26(7)
S16 Ni2 S11 177.62(8)
S20 Ni2 S11 88.14(7)
S15 Ni2 S11 93.47(7)
S21 Ni3 S30 85.35(6)
S21 Ni3 S25 92.89(7)
S30 Ni3 S25 178.23(8)
S21 Ni3 S26 178.28(8)
S30 Ni3 S26 93.16(7)
S25 Ni3 S26 88.60(7)
S35 Ni4 S40 179.51(9)
S35 Ni4 S36 87.41(7)
S40 Ni4 S36 92.67(7)
S35 Ni4 S31 93.02(7)
S40 Ni4 S31 86.90(7)
S36 Ni4 S31 179.46(9)
S41 Ni5 S45 92.85(6)
S41 Ni5 S50 85.89(7)
S45 Ni5 S50 178.08(7)
S41 Ni5 S46 177.77(8)
S45 Ni5 S46 87.84(7)
S50 Ni5 S46 93.47(7)
C1 S1 Ni1 101.9(2)
C2 S2 C1 97.3(3)
C2 S4 C3 97.1(3)
C3 S5 Ni1 102.6(2)
C4 S6 Ni1 103.0(2)
C5 S7 C4 97.4(3)
C5 S9 C6 96.7(3)
C6 S10 Ni1 102.1(2)
C7 S11 Ni2 101.0(2)
C8 S12 C7 96.3(3)
C8 S14 C9 97.6(3)
C9 S15 Ni2 102.2(2)
C10 S16 Ni2 103.5(2)
C10 S17 C11 97.2(3)
C12 S19 C11 97.4(3)
C12 S20 Ni2 102.8(2)
C13 S21 Ni3 103.1(2)
C13 S22 C14 97.3(3)
C14 S24 C15 97.5(3)
C15 S25 Ni3 102.6(2)
C16 S26 Ni3 102.1(2)
C17 S27 C16 97.2(3)
C17 S29 C18 97.1(3)
C18 S30 Ni3 102.1(2)
C19 S31 Ni4 101.9(2)
C20 S32 C19 96.6(3)
C20 S34 C21 97.4(3)
C21 S35 Ni4 102.1(2)
C22 S36 Ni4 102.5(2)
C23 S37 C22 97.9(3)
C24 S39 C23 97.5(3)
C24 S40 Ni4 102.8(2)
C25 S41 Ni5 102.8(2)
C25 S42 C26 96.7(3)
C26 S44 C27 97.0(3)
C27 S45 Ni5 102.6(2)
C28 S46 Ni5 102.4(2)
C28 S47 C29 98.5(3)
C30 S49 C29 97.0(3)
C30 S50 Ni5 102.1(2)
C45 N1 C43 107.7(4)
C45 N1 C44 108.0(4)
C43 N1 C44 108.3(4)
C45 N1 C41 109.6(4)
C43 N1 C41 109.7(4)
C44 N1 C41 113.4(4)
C60 N2 C59 109.0(5)
C60 N2 C58 107.5(4)
C59 N2 C58 108.9(4)
C60 N2 C56 109.0(5)
C59 N2 C56 113.0(4)
C58 N2 C56 109.3(4)
C3 C1 S1 121.8(5)
C3 C1 S2 115.0(5)
S1 C1 S2 123.2(4)
S3 C2 S4 123.4(4)
S3 C2 S2 123.1(4)
S4 C2 S2 113.5(4)
C1 C3 S5 120.4(5)
C1 C3 S4 117.1(5)
S5 C3 S4 122.5(4)
C6 C4 S6 120.6(5)
C6 C4 S7 115.9(5)
S6 C4 S7 123.5(4)
S8 C5 S7 122.4(4)
S8 C5 S9 123.3(4)
S7 C5 S9 114.3(3)
C4 C6 S10 121.4(5)
C4 C6 S9 115.7(5)
S10 C6 S9 122.9(4)
C9 C7 S11 122.8(5)
C9 C7 S12 116.0(5)
S11 C7 S12 121.2(4)
S13 C8 S14 124.4(4)
S13 C8 S12 122.0(4)
S14 C8 S12 113.6(4)
C7 C9 S15 120.6(5)
C7 C9 S14 116.5(5)
S15 C9 S14 122.9(4)
C12 C10 S16 120.4(5)
C12 C10 S17 116.3(5)
S16 C10 S17 123.3(4)
S18 C11 S19 124.3(4)
S18 C11 S17 122.1(4)
S19 C11 S17 113.6(3)
C10 C12 S20 120.8(5)
C10 C12 S19 115.4(5)
S20 C12 S19 123.8(4)
C15 C13 S21 120.5(5)
C15 C13 S22 116.3(5)
S21 C13 S22 123.2(4)
S23 C14 S24 124.4(4)
S23 C14 S22 121.9(4)
S24 C14 S22 113.7(3)
C13 C15 S25 120.9(5)
C13 C15 S24 115.3(5)
S25 C15 S24 123.8(4)
C18 C16 S26 120.6(5)
C18 C16 S27 116.7(5)
S26 C16 S27 122.7(4)
S28 C17 S27 123.5(4)
S28 C17 S29 123.0(4)
S27 C17 S29 113.6(3)
C16 C18 S30 122.0(5)
C16 C18 S29 115.4(5)
S30 C18 S29 122.5(4)
C21 C19 S31 120.9(5)
C21 C19 S32 116.7(5)
S31 C19 S32 122.4(4)
S33 C20 S34 124.2(4)
S33 C20 S32 122.0(4)
S34 C20 S32 113.7(4)
C19 C21 S35 122.0(5)
C19 C21 S34 115.6(5)
S35 C21 S34 122.4(4)
C24 C22 S36 121.3(5)
C24 C22 S37 115.2(5)
S36 C22 S37 123.4(4)
S38 C23 S37 124.6(4)
S38 C23 S39 122.6(4)
S37 C23 S39 112.8(4)
C22 C24 S40 120.6(5)
C22 C24 S39 116.5(5)
S40 C24 S39 122.9(4)
C27 C25 S41 120.6(5)
C27 C25 S42 116.3(5)
S41 C25 S42 123.0(4)
S43 C26 S44 122.8(4)
S43 C26 S42 123.0(4)
S44 C26 S42 114.2(3)
C25 C27 S45 121.0(5)
C25 C27 S44 115.7(5)
S45 C27 S44 123.3(4)
C30 C28 S46 120.5(5)
C30 C28 S47 115.6(5)
S46 C28 S47 123.9(4)
S48 C29 S47 124.7(4)
S48 C29 S49 122.7(4)
S47 C29 S49 112.6(4)
C28 C30 S50 121.5(5)
C28 C30 S49 116.3(5)
S50 C30 S49 122.2(4)
C32 C31 C40 119.5(5)
C32 C31 C41 119.3(5)
C40 C31 C41 121.1(5)
C31 C32 C33 121.3(6)
C31 C32 H32 119.4
C33 C32 H32 119.4
C34 C33 C32 120.7(6)
C34 C33 H33 119.7
C32 C33 H33 119.7
C33 C34 C35 120.4(6)
C33 C34 H34 119.8
C35 C34 H34 119.8
C36 C35 C40 119.4(6)
C36 C35 C34 120.6(6)
C40 C35 C34 120.0(5)
C37 C36 C35 120.4(6)
C37 C36 H36 119.8
C35 C36 H36 119.8
C36 C37 C38 120.6(6)
C36 C37 H37 119.7
C38 C37 H37 119.7
C39 C38 C37 120.9(6)
C39 C38 H38 119.5
C37 C38 H38 119.5
C38 C39 C40 120.8(6)
C38 C39 H39 119.6
C40 C39 H39 119.6
C39 C40 C35 117.9(5)
C39 C40 C31 124.0(5)
C35 C40 C31 118.1(5)
C31 C41 C42 113.1(4)
C31 C41 N1 111.1(4)
C42 C41 N1 111.3(4)
C31 C41 H41 107.0
C42 C41 H41 107.0
N1 C41 H41 107.0
C41 C42 H42A 109.5
C41 C42 H42B 109.5
H42A C42 H42B 109.5
C41 C42 H42C 109.5
H42A C42 H42C 109.5
H42B C42 H42C 109.5
N1 C43 H43A 109.5
N1 C43 H43B 109.5
H43A C43 H43B 109.5
N1 C43 H43C 109.5
H43A C43 H43C 109.5
H43B C43 H43C 109.5
N1 C44 H44A 109.5
N1 C44 H44B 109.5
H44A C44 H44B 109.5
N1 C44 H44C 109.5
H44A C44 H44C 109.5
H44B C44 H44C 109.5
N1 C45 H45A 109.5
N1 C45 H45B 109.5
H45A C45 H45B 109.5
N1 C45 H45C 109.5
H45A C45 H45C 109.5
H45B C45 H45C 109.5
C47 C46 C55 119.2(5)
C47 C46 C56 119.5(5)
C55 C46 C56 121.3(4)
C46 C47 C48 120.7(6)
C46 C47 H47 119.6
C48 C47 H47 119.6
C49 C48 C47 121.1(6)
C49 C48 H48 119.4
C47 C48 H48 119.4
C48 C49 C50 120.7(6)
C48 C49 H49 119.6
C50 C49 H49 119.6
C51 C50 C49 121.1(6)
C51 C50 C55 119.8(6)
C49 C50 C55 119.0(6)
C52 C51 C50 121.5(6)
C52 C51 H51 119.2
C50 C51 H51 119.2
C51 C52 C53 119.7(5)
C51 C52 H52 120.2
C53 C52 H52 120.2
C54 C53 C52 120.4(6)
C54 C53 H53 119.8
C52 C53 H53 119.8
C53 C54 C55 121.8(5)
C53 C54 H54 119.1
C55 C54 H54 119.1
C50 C55 C54 116.6(5)
C50 C55 C46 119.1(5)
C54 C55 C46 124.2(5)
C57 C56 C46 112.0(5)
C57 C56 N2 113.1(4)
C46 C56 N2 111.8(4)
C57 C56 H56 106.4
C46 C56 H56 106.4
N2 C56 H56 106.4
C56 C57 H57A 109.5
C56 C57 H57B 109.5
H57A C57 H57B 109.5
C56 C57 H57C 109.5
H57A C57 H57C 109.5
H57B C57 H57C 109.5
N2 C58 H58A 109.5
N2 C58 H58B 109.5
H58A C58 H58B 109.5
N2 C58 H58C 109.5
H58A C58 H58C 109.5
H58B C58 H58C 109.5
N2 C59 H59A 109.5
N2 C59 H59B 109.5
H59A C59 H59B 109.5
N2 C59 H59C 109.5
H59A C59 H59C 109.5
H59B C59 H59C 109.5
N2 C60 H60A 109.5
N2 C60 H60B 109.5
H60A C60 H60B 109.5
N2 C60 H60C 109.5
H60A C60 H60C 109.5
H60B C60 H60C 109.5
N1A C1A C2A 179.0(7)
C1A C2A H2A1 109.5
C1A C2A H2A2 109.5
H2A1 C2A H2A2 109.5
C1A C2A H2A3 109.5
H2A1 C2A H2A3 109.5
H2A2 C2A H2A3 109.5
N1B C1B C2B 179.0(7)
C1B C2B H2B1 109.5
C1B C2B H2B2 109.5
H2B1 C2B H2B2 109.5
C1B C2B H2B3 109.5
H2B1 C2B H2B3 109.5
H2B2 C2B H2B3 109.5
N1C C1C C2C 179.7(8)
C1C C2C H2C1 109.5
C1C C2C H2C2 109.5
H2C1 C2C H2C2 109.5
C1C C2C H2C3 109.5
H2C1 C2C H2C3 109.5
H2C2 C2C H2C3 109.5
N1D C11D C21D 178.5(12)
C11D C21D H21A 109.5
C11D C21D H21B 109.5
H21A C21D H21B 109.5
C11D C21D H21C 109.5
H21A C21D H21C 109.5
H21B C21D H21C 109.5

loop_
_geom_bond_atom_site_label_1
_geom_bond_atom_site_label_2
_geom_bond_distance
Ni1 S6 2.1602(17)
Ni1 S5 2.1619(17)
Ni1 S10 2.1651(17)
Ni1 S1 2.1702(18)
Ni2 S16 2.1520(18)
Ni2 S20 2.1614(17)
Ni2 S15 2.1626(17)
Ni2 S11 2.1674(18)
Ni3 S21 2.1545(19)
Ni3 S30 2.1600(18)
Ni3 S25 2.1609(18)
Ni3 S26 2.1670(19)
Ni4 S35 2.1617(18)
Ni4 S40 2.1663(18)
Ni4 S36 2.1704(19)
Ni4 S31 2.1708(19)
Ni5 S41 2.1503(19)
Ni5 S45 2.1537(17)
Ni5 S50 2.1565(18)
Ni5 S46 2.1616(19)
S1 C1 1.719(7)
S2 C2 1.745(6)
S2 C1 1.748(7)
S3 C2 1.652(6)
S4 C2 1.724(7)
S4 C3 1.737(6)
S5 C3 1.719(6)
S6 C4 1.691(6)
S7 C5 1.721(6)
S7 C4 1.739(6)
S8 C5 1.654(6)
S9 C5 1.740(6)
S9 C6 1.750(6)
S10 C6 1.704(7)
S11 C7 1.718(7)
S12 C8 1.750(7)
S12 C7 1.764(6)
S13 C8 1.655(6)
S14 C8 1.720(7)
S14 C9 1.740(6)
S15 C9 1.713(7)
S16 C10 1.680(6)
S17 C10 1.736(6)
S17 C11 1.746(6)
S18 C11 1.631(6)
S19 C12 1.743(6)
S19 C11 1.745(6)
S20 C12 1.690(7)
S21 C13 1.698(7)
S22 C13 1.737(7)
S22 C14 1.744(6)
S23 C14 1.642(6)
S24 C14 1.734(7)
S24 C15 1.751(6)
S25 C15 1.699(7)
S26 C16 1.712(6)
S27 C17 1.730(6)
S27 C16 1.745(6)
S28 C17 1.641(6)
S29 C17 1.747(7)
S29 C18 1.756(6)
S30 C18 1.697(7)
S31 C19 1.718(7)
S32 C20 1.748(6)
S32 C19 1.753(7)
S33 C20 1.657(7)
S34 C20 1.719(7)
S34 C21 1.760(6)
S35 C21 1.707(7)
S36 C22 1.702(7)
S37 C23 1.741(7)
S37 C22 1.754(6)
S38 C23 1.639(7)
S39 C24 1.744(6)
S39 C23 1.749(7)
S40 C24 1.707(7)
S41 C25 1.688(7)
S42 C25 1.743(6)
S42 C26 1.744(6)
S43 C26 1.641(6)
S44 C26 1.735(7)
S44 C27 1.749(6)
S45 C27 1.686(6)
S46 C28 1.706(6)
S47 C28 1.734(6)
S47 C29 1.739(6)
S48 C29 1.627(6)
S49 C30 1.755(6)
S49 C29 1.761(6)
S50 C30 1.708(6)
N1 C45 1.485(7)
N1 C43 1.514(6)
N1 C44 1.518(7)
N1 C41 1.569(7)
N2 C60 1.495(7)
N2 C59 1.507(7)
N2 C58 1.516(7)
N2 C56 1.545(7)
N1A C1A 1.127(9)
C1 C3 1.373(9)
C4 C6 1.388(8)
C7 C9 1.352(9)
C10 C12 1.403(8)
C13 C15 1.393(9)
C16 C18 1.371(8)
C19 C21 1.356(9)
C22 C24 1.382(8)
C25 C27 1.389(8)
C28 C30 1.385(8)
C31 C32 1.382(7)
C31 C40 1.449(7)
C31 C41 1.519(7)
C32 C33 1.407(8)
C32 H32 0.9500
C33 C34 1.363(9)
C33 H33 0.9500
C34 C35 1.425(9)
C34 H34 0.9500
C35 C36 1.423(8)
C35 C40 1.423(8)
C36 C37 1.355(9)
C36 H36 0.9500
C37 C38 1.398(9)
C37 H37 0.9500
C38 C39 1.361(7)
C38 H38 0.9500
C39 C40 1.421(7)
C39 H39 0.9500
C41 C42 1.526(7)
C41 H41 1.0000
C42 H42A 0.9800
C42 H42B 0.9800
C42 H42C 0.9800
C43 H43A 0.9800
C43 H43B 0.9800
C43 H43C 0.9800
C44 H44A 0.9800
C44 H44B 0.9800
C44 H44C 0.9800
C45 H45A 0.9800
C45 H45B 0.9800
C45 H45C 0.9800
C46 C47 1.361(7)
C46 C55 1.440(7)
C46 C56 1.534(7)
C47 C48 1.426(8)
C47 H47 0.9500
C48 C49 1.336(9)
C48 H48 0.9500
C49 C50 1.419(9)
C49 H49 0.9500
C50 C51 1.409(8)
C50 C55 1.422(8)
C51 C52 1.362(9)
C51 H51 0.9500
C52 C53 1.401(8)
C52 H52 0.9500
C53 C54 1.366(7)
C53 H53 0.9500
C54 C55 1.433(7)
C54 H54 0.9500
C56 C57 1.525(7)
C56 H56 1.0000
C57 H57A 0.9800
C57 H57B 0.9800
C57 H57C 0.9800
C58 H58A 0.9800
C58 H58B 0.9800
C58 H58C 0.9800
C59 H59A 0.9800
C59 H59B 0.9800
C59 H59C 0.9800
C60 H60A 0.9800
C60 H60B 0.9800
C60 H60C 0.9800
C1A C2A 1.452(10)
C2A H2A1 0.9800
C2A H2A2 0.9800
C2A H2A3 0.9800
N1B C1B 1.137(7)
C1B C2B 1.466(9)
C2B H2B1 0.9800
C2B H2B2 0.9800
C2B H2B3 0.9800
N1C C1C 1.146(8)
C1C C2C 1.456(10)
C2C H2C1 0.9800
C2C H2C2 0.9800
C2C H2C3 0.9800
N1D C11D 1.114(10)
C11D C21D 1.397(12)
C21D H21A 0.9800
C21D H21B 0.9800
C21D H21C 0.9800

loop_
_geom_torsion_atom_site_label_1
_geom_torsion_atom_site_label_2
_geom_torsion_atom_site_label_3
_geom_torsion_atom_site_label_4
_geom_torsion
S6 Ni1 S1 C1 46(2)
S5 Ni1 S1 C1 0.7(2)
S10 Ni1 S1 C1 -179.7(2)
S6 Ni1 S5 C3 -179.4(2)
S10 Ni1 S5 C3 -169(2)
S1 Ni1 S5 C3 -0.8(2)
S5 Ni1 S6 C4 178.3(2)
S10 Ni1 S6 C4 -1.3(2)
S1 Ni1 S6 C4 133(2)
S6 Ni1 S10 C6 0.7(2)
S5 Ni1 S10 C6 -10(2)
S1 Ni1 S10 C6 -177.9(2)
S16 Ni2 S11 C7 74.9(18)
S20 Ni2 S11 C7 -178.7(2)
S15 Ni2 S11 C7 0.7(2)
S16 Ni2 S15 C9 -178.4(2)
S20 Ni2 S15 C9 157(3)
S11 Ni2 S15 C9 -0.7(2)
S20 Ni2 S16 C10 -0.5(2)
S15 Ni2 S16 C10 -179.7(2)
S11 Ni2 S16 C10 105.9(18)
S16 Ni2 S20 C12 0.2(2)
S15 Ni2 S20 C12 24(3)
S11 Ni2 S20 C12 -177.51(19)
S30 Ni3 S21 C13 -180.0(2)
S25 Ni3 S21 C13 0.1(2)
S26 Ni3 S21 C13 -150(3)
S21 Ni3 S25 C15 0.1(2)
S30 Ni3 S25 C15 -2(3)
S26 Ni3 S25 C15 179.2(2)
S21 Ni3 S26 C16 -31(3)
S30 Ni3 S26 C16 -1.0(2)
S25 Ni3 S26 C16 179.0(2)
S21 Ni3 S30 C18 179.3(2)
S25 Ni3 S30 C18 -178(100)
S26 Ni3 S30 C18 0.1(2)
S35 Ni4 S31 C19 1.5(2)
S40 Ni4 S31 C19 -179.0(2)
S36 Ni4 S31 C19 -141(9)
S40 Ni4 S35 C21 -81(12)
S36 Ni4 S35 C21 178.9(2)
S31 Ni4 S35 C21 -0.7(2)
S35 Ni4 S36 C22 177.9(2)
S40 Ni4 S36 C22 -1.7(2)
S31 Ni4 S36 C22 -39(9)
S35 Ni4 S40 C24 -99(12)
S36 Ni4 S40 C24 0.7(2)
S31 Ni4 S40 C24 -179.6(2)
S45 Ni5 S41 C25 0.1(2)
S50 Ni5 S41 C25 178.7(2)
S46 Ni5 S41 C25 -108(2)
S41 Ni5 S45 C27 0.0(2)
S50 Ni5 S45 C27 -49(2)
S46 Ni5 S45 C27 177.9(2)
S41 Ni5 S46 C28 -74(2)
S45 Ni5 S46 C28 177.7(2)
S50 Ni5 S46 C28 -0.9(2)
S41 Ni5 S50 C30 179.1(2)
S45 Ni5 S50 C30 -132(2)
S46 Ni5 S50 C30 1.2(2)
Ni1 S1 C1 C3 -0.4(6)
Ni1 S1 C1 S2 -179.2(3)
C2 S2 C1 C3 -0.2(5)
C2 S2 C1 S1 178.7(4)
C3 S4 C2 S3 -179.9(4)
C3 S4 C2 S2 -0.8(4)
C1 S2 C2 S3 179.8(4)
C1 S2 C2 S4 0.6(4)
S1 C1 C3 S5 -0.3(8)
S2 C1 C3 S5 178.6(3)
S1 C1 C3 S4 -179.2(3)
S2 C1 C3 S4 -0.4(7)
Ni1 S5 C3 C1 0.8(6)
Ni1 S5 C3 S4 179.7(3)
C2 S4 C3 C1 0.7(6)
C2 S4 C3 S5 -178.2(4)
Ni1 S6 C4 C6 2.0(5)
Ni1 S6 C4 S7 -177.9(3)
C5 S7 C4 C6 -0.5(5)
C5 S7 C4 S6 179.4(4)
C4 S7 C5 S8 -178.7(4)
C4 S7 C5 S9 0.5(4)
C6 S9 C5 S8 178.9(4)
C6 S9 C5 S7 -0.3(4)
S6 C4 C6 S10 -1.7(7)
S7 C4 C6 S10 178.2(3)
S6 C4 C6 S9 -179.5(3)
S7 C4 C6 S9 0.4(6)
Ni1 S10 C6 C4 0.4(5)
Ni1 S10 C6 S9 178.1(3)
C5 S9 C6 C4 0.0(5)
C5 S9 C6 S10 -177.8(4)
Ni2 S11 C7 C9 -0.5(6)
Ni2 S11 C7 S12 -178.1(3)
C8 S12 C7 C9 1.4(6)
C8 S12 C7 S11 179.2(4)
C9 S14 C8 S13 179.7(4)
C9 S14 C8 S12 -0.2(4)
C7 S12 C8 S13 179.6(4)
C7 S12 C8 S14 -0.5(4)
S11 C7 C9 S15 -0.1(8)
S12 C7 C9 S15 177.7(3)
S11 C7 C9 S14 -179.5(3)
S12 C7 C9 S14 -1.8(7)
Ni2 S15 C9 C7 0.6(6)
Ni2 S15 C9 S14 -180.0(3)
C8 S14 C9 C7 1.2(5)
C8 S14 C9 S15 -178.2(4)
Ni2 S16 C10 C12 0.7(5)
Ni2 S16 C10 S17 -179.5(3)
C11 S17 C10 C12 -0.4(5)
C11 S17 C10 S16 179.7(4)
C12 S19 C11 S18 -179.5(4)
C12 S19 C11 S17 0.4(4)
C10 S17 C11 S18 179.9(4)
C10 S17 C11 S19 -0.1(4)
S16 C10 C12 S20 -0.6(7)
S17 C10 C12 S20 179.6(3)
S16 C10 C12 S19 -179.3(3)
S17 C10 C12 S19 0.8(6)
Ni2 S20 C12 C10 0.2(5)
Ni2 S20 C12 S19 178.8(3)
C11 S19 C12 C10 -0.7(5)
C11 S19 C12 S20 -179.4(4)
Ni3 S21 C13 C15 -0.3(6)
Ni3 S21 C13 S22 179.1(3)
C14 S22 C13 C15 0.1(5)
C14 S22 C13 S21 -179.3(4)
C15 S24 C14 S23 -178.9(4)
C15 S24 C14 S22 -0.3(4)
C13 S22 C14 S23 178.8(4)
C13 S22 C14 S24 0.2(4)
S21 C13 C15 S25 0.5(8)
S22 C13 C15 S25 -179.0(3)
S21 C13 C15 S24 179.1(3)
S22 C13 C15 S24 -0.3(7)
Ni3 S25 C15 C13 -0.3(6)
Ni3 S25 C15 S24 -178.8(3)
C14 S24 C15 C13 0.4(5)
C14 S24 C15 S25 179.0(4)
Ni3 S26 C16 C18 2.0(5)
Ni3 S26 C16 S27 179.5(3)
C17 S27 C16 C18 -3.2(5)
C17 S27 C16 S26 179.2(4)
C16 S27 C17 S28 -177.0(4)
C16 S27 C17 S29 2.4(4)
C18 S29 C17 S28 178.2(4)
C18 S29 C17 S27 -1.2(4)
S26 C16 C18 S30 -2.2(8)
S27 C16 C18 S30 -179.9(3)
S26 C16 C18 S29 -179.5(3)
S27 C16 C18 S29 2.8(6)
Ni3 S30 C18 C16 1.1(5)
Ni3 S30 C18 S29 178.2(3)
C17 S29 C18 C16 -1.0(5)
C17 S29 C18 S30 -178.3(4)
Ni4 S31 C19 C21 -2.4(6)
Ni4 S31 C19 S32 177.6(3)
C20 S32 C19 C21 0.0(6)
C20 S32 C19 S31 180.0(4)
C21 S34 C20 S33 -177.6(4)
C21 S34 C20 S32 1.0(4)
C19 S32 C20 S33 177.9(4)
C19 S32 C20 S34 -0.7(4)
S31 C19 C21 S35 2.1(8)
S32 C19 C21 S35 -177.9(3)
S31 C19 C21 S34 -179.3(3)
S32 C19 C21 S34 0.7(7)
Ni4 S35 C21 C19 -0.6(6)
Ni4 S35 C21 S34 -179.1(3)
C20 S34 C21 C19 -1.0(5)
C20 S34 C21 S35 177.6(4)
Ni4 S36 C22 C24 2.7(5)
Ni4 S36 C22 S37 -178.5(3)
C23 S37 C22 C24 -0.9(5)
C23 S37 C22 S36 -179.8(4)
C22 S37 C23 S38 -179.4(4)
C22 S37 C23 S39 1.3(4)
C24 S39 C23 S38 179.5(4)
C24 S39 C23 S37 -1.1(4)
S36 C22 C24 S40 -2.4(7)
S37 C22 C24 S40 178.6(3)
S36 C22 C24 S39 179.2(3)
S37 C22 C24 S39 0.3(6)
Ni4 S40 C24 C22 0.7(5)
Ni4 S40 C24 S39 179.0(3)
C23 S39 C24 C22 0.5(5)
C23 S39 C24 S40 -177.8(4)
Ni5 S41 C25 C27 -0.3(5)
Ni5 S41 C25 S42 179.6(3)
C26 S42 C25 C27 0.0(5)
C26 S42 C25 S41 -180.0(4)
C27 S44 C26 S43 -179.8(4)
C27 S44 C26 S42 -0.7(4)
C25 S42 C26 S43 179.6(4)
C25 S42 C26 S44 0.5(4)
S41 C25 C27 S45 0.4(8)
S42 C25 C27 S45 -179.5(3)
S41 C25 C27 S44 179.5(3)
S42 C25 C27 S44 -0.5(7)
Ni5 S45 C27 C25 -0.3(5)
Ni5 S45 C27 S44 -179.2(3)
C26 S44 C27 C25 0.7(5)
C26 S44 C27 S45 179.7(4)
Ni5 S46 C28 C30 0.3(5)
Ni5 S46 C28 S47 179.7(3)
C29 S47 C28 C30 -2.5(5)
C29 S47 C28 S46 178.1(4)
C28 S47 C29 S48 -178.1(4)
C28 S47 C29 S49 2.1(4)
C30 S49 C29 S48 179.0(4)
C30 S49 C29 S47 -1.2(4)
S46 C28 C30 S50 0.8(7)
S47 C28 C30 S50 -178.6(3)
S46 C28 C30 S49 -178.6(3)
S47 C28 C30 S49 2.0(6)
Ni5 S50 C30 C28 -1.4(5)
Ni5 S50 C30 S49 178.0(3)
C29 S49 C30 C28 -0.4(5)
C29 S49 C30 S50 -179.8(4)
C40 C31 C32 C33 -1.7(8)
C41 C31 C32 C33 -178.2(5)
C31 C32 C33 C34 0.8(9)
C32 C33 C34 C35 0.6(9)
C33 C34 C35 C36 177.2(5)
C33 C34 C35 C40 -1.0(8)
C40 C35 C36 C37 -1.6(8)
C34 C35 C36 C37 -179.8(5)
C35 C36 C37 C38 1.2(8)
C36 C37 C38 C39 -0.9(8)
C37 C38 C39 C40 1.1(8)
C38 C39 C40 C35 -1.5(7)
C38 C39 C40 C31 178.4(5)
C36 C35 C40 C39 1.7(7)
C34 C35 C40 C39 179.9(5)
C36 C35 C40 C31 -178.2(5)
C34 C35 C40 C31 0.1(7)
C32 C31 C40 C39 -178.7(5)
C41 C31 C40 C39 -2.2(7)
C32 C31 C40 C35 1.2(7)
C41 C31 C40 C35 177.7(4)
C32 C31 C41 C42 45.3(6)
C40 C31 C41 C42 -131.2(5)
C32 C31 C41 N1 -80.8(5)
C40 C31 C41 N1 102.8(5)
C45 N1 C41 C31 -174.8(4)
C43 N1 C41 C31 -56.7(5)
C44 N1 C41 C31 64.5(5)
C45 N1 C41 C42 58.2(5)
C43 N1 C41 C42 176.2(4)
C44 N1 C41 C42 -62.5(6)
C55 C46 C47 C48 -2.3(8)
C56 C46 C47 C48 178.0(5)
C46 C47 C48 C49 0.4(9)
C47 C48 C49 C50 1.6(10)
C48 C49 C50 C51 179.7(6)
C48 C49 C50 C55 -1.6(9)
C49 C50 C51 C52 179.5(6)
C55 C50 C51 C52 0.8(9)
C50 C51 C52 C53 1.9(9)
C51 C52 C53 C54 -1.9(9)
C52 C53 C54 C55 -0.7(9)
C51 C50 C55 C54 -3.2(8)
C49 C50 C55 C54 178.0(5)
C51 C50 C55 C46 178.4(5)
C49 C50 C55 C46 -0.3(8)
C53 C54 C55 C50 3.3(8)
C53 C54 C55 C46 -178.5(5)
C47 C46 C55 C50 2.2(8)
C56 C46 C55 C50 -178.1(5)
C47 C46 C55 C54 -176.0(5)
C56 C46 C55 C54 3.7(8)
C47 C46 C56 C57 47.8(7)
C55 C46 C56 C57 -131.9(5)
C47 C46 C56 N2 -80.4(6)
C55 C46 C56 N2 99.9(6)
C60 N2 C56 C57 61.4(6)
C59 N2 C56 C57 -60.0(6)
C58 N2 C56 C57 178.6(5)
C60 N2 C56 C46 -171.0(4)
C59 N2 C56 C46 67.6(6)
C58 N2 C56 C46 -53.8(5)
